data_7057481
loop_
_publ_author_name
'B\'arta, Ond\<rej'
'Drusan, Michal'
'C\'isa\<rov\'a, Ivana'
'\<Sebesta, Radovan'
'\<St\<epni\<cka, Petr'

_publ_section_title
;
 Synthesis and structural characterisation of Group 11 metal complexes
 with a phosphinoferrocene oxazoline
;
_journal_issue 14
_journal_name_full 'New Journal of Chemistry'
_journal_page_first 11450
_journal_paper_doi 10.1039/C8NJ02101E
_journal_volume 42
_journal_year 2018
_chemical_formula_moiety 'C54 H52 Cu Fe2 N2 O2 P2, C2 Cl2, F6 P'
_chemical_formula_sum 'C56 H52 Cl2 Cu F6 Fe2 N2 O2 P3'
_chemical_formula_weight 1238.04
_space_group_crystal_system monoclinic
_space_group_IT_number 15
_space_group_name_Hall '-C 2yc'
_space_group_name_H-M_alt 'C 1 2/c 1'
_symmetry_space_group_name_Hall '-C 2yc'
_symmetry_space_group_name_H-M 'C 1 2/c 1'
_atom_sites_solution_hydrogens geom
_atom_sites_solution_primary direct
_atom_sites_solution_secondary difmap
_audit_creation_method SHELXL-2017/1
_audit_update_record
;
2018-04-20 deposited with the CCDC.
2018-06-04 downloaded from the CCDC.
;
_cell_angle_alpha 90
_cell_angle_beta 111.2931(6)
_cell_angle_gamma 90
_cell_formula_units_Z 4
_cell_length_a 24.3010(4)
_cell_length_b 11.9534(3)
_cell_length_c 19.8877(3)
_cell_measurement_reflns_used 9982
_cell_measurement_temperature 150(2)
_cell_measurement_theta_max 27.49
_cell_measurement_theta_min 3.04
_cell_volume 5382.61(18)
_computing_cell_refinement 'SAINT V8.34A (Bruker AXS Inc., 2013)'
_computing_data_collection 'Bruker Instrument Service v2015.3.1.0'
_computing_data_reduction 'SAINT V8.34A (Bruker AXS Inc., 2013)'
_computing_molecular_graphics 'PLATON (Spek, 2003)'
_computing_publication_material 'PLATON (Spek, 2003)'
_computing_structure_refinement 'SHELXL-2017/1 (Sheldrick, 2017)'
_computing_structure_solution 'SHELXS-97 (Sheldrick, 1990)'
_diffrn_ambient_temperature 150(2)
_diffrn_measured_fraction_theta_full 1.000
_diffrn_measured_fraction_theta_max 1.000
_diffrn_measurement_device_type 'Bruker APEX-II CCD'
_diffrn_measurement_method '\f and \w scans'
_diffrn_radiation_monochromator graphite
_diffrn_radiation_source 'fine-focus sealed tube'
_diffrn_radiation_type MoK\a
_diffrn_radiation_wavelength 0.71073
_diffrn_reflns_av_R_equivalents 0.0171
_diffrn_reflns_av_unetI/netI 0.0183
_diffrn_reflns_Laue_measured_fraction_full 1.000
_diffrn_reflns_Laue_measured_fraction_max 1.000
_diffrn_reflns_limit_h_max 31
_diffrn_reflns_limit_h_min -31
_diffrn_reflns_limit_k_max 15
_diffrn_reflns_limit_k_min -15
_diffrn_reflns_limit_l_max 21
_diffrn_reflns_limit_l_min -25
_diffrn_reflns_number 20596
_diffrn_reflns_point_group_measured_fraction_full 1.000
_diffrn_reflns_point_group_measured_fraction_max 1.000
_diffrn_reflns_theta_full 25.242
_diffrn_reflns_theta_max 27.495
_diffrn_reflns_theta_min 1.799
_exptl_absorpt_coefficient_mu 1.177
_exptl_absorpt_correction_T_max 0.677
_exptl_absorpt_correction_T_min 0.585
_exptl_absorpt_correction_type numerical
_exptl_absorpt_process_details 'SADABS V2014/5 (Bruker AXS Inc.)'
_exptl_crystal_colour orange
_exptl_crystal_density_diffrn 1.528
_exptl_crystal_description prism
_exptl_crystal_F_000 2528
_exptl_crystal_size_max 0.51
_exptl_crystal_size_mid 0.49
_exptl_crystal_size_min 0.36
_refine_diff_density_max 0.882
_refine_diff_density_min -0.538
_refine_diff_density_rms 0.064
_refine_ls_extinction_method none
_refine_ls_goodness_of_fit_ref 1.053
_refine_ls_hydrogen_treatment constr
_refine_ls_matrix_type full
_refine_ls_number_parameters 422
_refine_ls_number_reflns 6187
_refine_ls_number_restraints 116
_refine_ls_restrained_S_all 1.117
_refine_ls_R_factor_all 0.0370
_refine_ls_R_factor_gt 0.0335
_refine_ls_shift/su_max 0.000
_refine_ls_shift/su_mean 0.000
_refine_ls_structure_factor_coef Fsqd
_refine_ls_weighting_details 'w=1/[\s^2^(Fo^2^)+(0.0344P)^2^+13.2922P] where P=(Fo^2^+2Fc^2^)/3'
_refine_ls_weighting_scheme calc
_refine_ls_wR_factor_gt 0.0826
_refine_ls_wR_factor_ref 0.0843
_reflns_Friedel_coverage 0.000
_reflns_number_gt 5660
_reflns_number_total 6187
_reflns_threshold_expression 'I > 2\s(I)'
_cod_data_source_file c8nj02101e2.cif
_cod_data_source_block md35
_cod_depositor_comments 'Adding full bibliography for 7057478--7057484.cif.'
_cod_original_cell_volume 5382.60(18)
_cod_database_code 7057481
_shelx_shelxl_version_number 2017/1
_shelx_space_group_comment
;
The symmetry employed for this shelxl refinement is uniquely defined
by the following loop, which should always be used as a source of
symmetry information in preference to the above space-group names.
They are only intended as comments.
;
_shelx_estimated_absorpt_t_min 0.585
_shelx_estimated_absorpt_t_max 0.677

loop_
_space_group_symop_operation_xyz
'x, y, z'
'-x, y, -z+1/2'
'x+1/2, y+1/2, z'
'-x+1/2, y+1/2, -z+1/2'
'-x, -y, -z'
'x, -y, z-1/2'
'-x+1/2, -y+1/2, -z'
'x+1/2, -y+1/2, z-1/2'

loop_
_atom_site_label
_atom_site_type_symbol
_atom_site_fract_x
_atom_site_fract_y
_atom_site_fract_z
_atom_site_U_iso_or_equiv
_atom_site_adp_type
_atom_site_occupancy
_atom_site_site_symmetry_order
_atom_site_calc_flag
_atom_site_refinement_flags_posn
_atom_site_refinement_flags_adp
_atom_site_refinement_flags_occupancy
_atom_site_disorder_assembly
_atom_site_disorder_group
Cu Cu 0.000000 0.15176(3) 0.250000 0.01327(8) Uani 1 2 d S T P . .
Fe Fe 0.17577(2) 0.18956(3) 0.21123(2) 0.02295(8) Uani 1 1 d . . . . .
P P 0.02393(2) 0.24128(4) 0.16447(2) 0.01387(10) Uani 1 1 d . . . . .
C1 C 0.08707(8) 0.17161(16) 0.15592(10) 0.0171(4) Uani 1 1 d . . . . .
C2 C 0.11339(7) 0.06876(16) 0.19167(10) 0.0172(4) Uani 1 1 d . . . . .
C3 C 0.15830(8) 0.03567(18) 0.16433(10) 0.0225(4) Uani 1 1 d . . . . .
H3 H 0.182854 -0.028532 0.178593 0.027 Uiso 1 1 calc R U . . .
C4 C 0.15936(8) 0.1156(2) 0.11258(11) 0.0263(4) Uani 1 1 d . . . . .
H4 H 0.184638 0.113782 0.085689 0.032 Uiso 1 1 calc R U . . .
C5 C 0.11648(8) 0.19926(19) 0.10727(11) 0.0232(4) Uani 1 1 d . . . . .
H5 H 0.108578 0.262906 0.076607 0.028 Uiso 1 1 calc R U . . .
C6 C 0.1938(3) 0.2902(8) 0.3007(4) 0.0369(13) Uani 0.487(14) 1 d D U P A 1
H6 H 0.167722 0.312081 0.324150 0.044 Uiso 0.487(14) 1 calc R U P A 1
C7 C 0.2295(3) 0.1929(8) 0.3177(4) 0.0379(13) Uani 0.487(14) 1 d D U P A 1
H7 H 0.229984 0.139694 0.353447 0.046 Uiso 0.487(14) 1 calc R U P A 1
C8 C 0.2643(3) 0.1860(7) 0.2741(5) 0.0376(14) Uani 0.487(14) 1 d D U P A 1
H8 H 0.291079 0.129445 0.272129 0.045 Uiso 0.487(14) 1 calc R U P A 1
C9 C 0.2480(4) 0.2868(7) 0.2344(5) 0.0372(14) Uani 0.487(14) 1 d D U P A 1
H9 H 0.266978 0.310626 0.202665 0.045 Uiso 0.487(14) 1 calc R U P A 1
C10 C 0.2022(3) 0.3507(7) 0.2439(5) 0.0392(14) Uani 0.487(14) 1 d D U P A 1
H10 H 0.182672 0.415686 0.219132 0.047 Uiso 0.487(14) 1 calc R U P A 1
C6B C 0.2024(3) 0.3346(6) 0.2684(5) 0.0359(17) Uani 0.513(14) 1 d D U P A 2
H6B H 0.180757 0.401745 0.265348 0.043 Uiso 0.513(14) 1 calc R U P A 2
C7B C 0.2026(4) 0.2472(9) 0.3151(4) 0.0411(18) Uani 0.513(14) 1 d D U P A 2
H7B H 0.179990 0.242742 0.345282 0.049 Uiso 0.513(14) 1 calc R U P A 2
C9B C 0.2432(4) 0.1664(7) 0.3086(4) 0.052(2) Uani 0.513(14) 1 d D U P A 2
H9B H 0.254086 0.097455 0.333645 0.062 Uiso 0.513(14) 1 calc R U P A 2
C8B C 0.2646(3) 0.2135(8) 0.2545(5) 0.0385(18) Uani 0.513(14) 1 d D U P A 2
H8B H 0.293954 0.178056 0.240957 0.046 Uiso 0.513(14) 1 calc R U P A 2
C10B C 0.2383(4) 0.3143(8) 0.2247(5) 0.047(2) Uani 0.513(14) 1 d D U P A 2
H10B H 0.242514 0.357393 0.186699 0.056 Uiso 0.513(14) 1 calc R U P A 2
O11 O 0.13597(7) -0.08530(13) 0.27019(8) 0.0279(3) Uani 1 1 d . . . . .
C12 C 0.10326(8) 0.00971(16) 0.25015(10) 0.0177(4) Uani 1 1 d . . . . .
N13 N 0.06966(6) 0.03542(13) 0.28500(8) 0.0167(3) Uani 1 1 d . . . . .
C14 C 0.08536(9) -0.04506(17) 0.34776(10) 0.0219(4) Uani 1 1 d . . . . .
C15 C 0.11490(11) -0.13993(19) 0.32167(12) 0.0310(5) Uani 1 1 d . . . . .
H15A H 0.148086 -0.172530 0.362219 0.037 Uiso 1 1 calc R U . . .
H15B H 0.086212 -0.199793 0.298144 0.037 Uiso 1 1 calc R U . . .
C16 C 0.03183(9) -0.08524(18) 0.36284(12) 0.0274(4) Uani 1 1 d . . . . .
H16A H 0.012930 -0.021481 0.376744 0.041 Uiso 1 1 calc R U . . .
H16B H 0.044200 -0.139991 0.402197 0.041 Uiso 1 1 calc R U . . .
H16C H 0.003737 -0.120226 0.319344 0.041 Uiso 1 1 calc R U . . .
C17 C 0.12972(9) 0.0129(2) 0.41332(11) 0.0290(5) Uani 1 1 d . . . . .
H17A H 0.165597 0.030369 0.403740 0.043 Uiso 1 1 calc R U . . .
H17B H 0.139652 -0.036607 0.455332 0.043 Uiso 1 1 calc R U . . .
H17C H 0.112456 0.082305 0.423058 0.043 Uiso 1 1 calc R U . . .
C21 C -0.03181(8) 0.23227(16) 0.07318(9) 0.0162(3) Uani 1 1 d . . . . .
C22 C -0.02665(8) 0.16078(16) 0.02035(10) 0.0192(4) Uani 1 1 d . . . . .
H22 H 0.008806 0.119875 0.029184 0.023 Uiso 1 1 calc R U . . .
C23 C -0.07346(9) 0.14932(18) -0.04535(10) 0.0232(4) Uani 1 1 d . . . . .
H23 H -0.069797 0.100301 -0.081094 0.028 Uiso 1 1 calc R U . . .
C24 C -0.12524(9) 0.20880(18) -0.05895(11) 0.0253(4) Uani 1 1 d . . . . .
H24 H -0.157272 0.199483 -0.103508 0.030 Uiso 1 1 calc R U . . .
C25 C -0.13027(9) 0.28203(18) -0.00740(11) 0.0266(4) Uani 1 1 d . . . . .
H25 H -0.165441 0.324206 -0.016994 0.032 Uiso 1 1 calc R U . . .
C26 C -0.08386(9) 0.29360(17) 0.05823(11) 0.0228(4) Uani 1 1 d . . . . .
H26 H -0.087506 0.343818 0.093401 0.027 Uiso 1 1 calc R U . . .
C27 C 0.04367(8) 0.38941(16) 0.17002(10) 0.0182(4) Uani 1 1 d . . . . .
C28 C 0.06284(9) 0.44271(17) 0.23678(10) 0.0222(4) Uani 1 1 d . . . . .
H28 H 0.064506 0.402161 0.278562 0.027 Uiso 1 1 calc R U . . .
C29 C 0.07958(10) 0.55456(18) 0.24307(12) 0.0295(5) Uani 1 1 d . . . . .
H29 H 0.092857 0.589916 0.288988 0.035 Uiso 1 1 calc R U . . .
C30 C 0.07689(10) 0.61440(19) 0.18235(13) 0.0315(5) Uani 1 1 d . . . . .
H30 H 0.087973 0.691042 0.186506 0.038 Uiso 1 1 calc R U . . .
C31 C 0.05803(11) 0.5624(2) 0.11551(12) 0.0334(5) Uani 1 1 d . . . . .
H31 H 0.056495 0.603353 0.073924 0.040 Uiso 1 1 calc R U . . .
C32 C 0.04137(10) 0.45072(18) 0.10919(11) 0.0266(4) Uani 1 1 d . . . . .
H32 H 0.028300 0.415652 0.063194 0.032 Uiso 1 1 calc R U . . .
P2 P 0.19161(7) 0.60950(12) 0.47860(9) 0.0398(3) Uani 0.5 1 d . . P . .
F1 F 0.2117(3) 0.6572(4) 0.4164(4) 0.109(2) Uani 0.5 1 d . . P . .
F2 F 0.2230(2) 0.4922(4) 0.4789(4) 0.0998(19) Uani 0.5 1 d . . P . .
F6 F 0.16224(18) 0.7249(3) 0.4792(2) 0.0605(9) Uani 0.5 1 d . . P . .
F4 F 0.1713(3) 0.5633(4) 0.5387(3) 0.114(2) Uani 0.5 1 d . . P . .
F3 F 0.2512(2) 0.6523(5) 0.5342(4) 0.141(2) Uani 0.5 1 d . U P . .
F5 F 0.1353(2) 0.5608(4) 0.4207(2) 0.0921(15) Uani 0.5 1 d . . P . .
C33 C 0.2164(3) 0.6051(6) 0.4656(4) 0.0470(15) Uiso 0.5 1 d . . P . .
C34 C 0.1781(4) 0.6154(8) 0.5073(5) 0.067(2) Uiso 0.5 1 d . . P . .
Cl1 Cl 0.10008(5) 0.60933(13) 0.44800(7) 0.0440(3) Uani 0.5 1 d . . P . .
Cl2 Cl 0.21725(8) 0.46930(15) 0.43309(11) 0.0549(4) Uani 0.5 1 d . . P . .

loop_
_atom_site_aniso_label
_atom_site_aniso_U_11
_atom_site_aniso_U_22
_atom_site_aniso_U_33
_atom_site_aniso_U_23
_atom_site_aniso_U_13
_atom_site_aniso_U_12
Cu 0.01307(14) 0.01329(15) 0.01476(14) 0.000 0.00661(11) 0.000
Fe 0.01284(13) 0.03017(17) 0.02618(15) -0.01076(12) 0.00751(11) -0.00733(11)
P 0.0138(2) 0.0151(2) 0.0135(2) -0.00049(16) 0.00595(16) -0.00218(16)
C1 0.0126(7) 0.0227(10) 0.0167(8) -0.0041(7) 0.0060(6) -0.0035(7)
C2 0.0120(7) 0.0213(9) 0.0179(8) -0.0073(7) 0.0050(6) -0.0020(7)
C3 0.0142(8) 0.0295(11) 0.0240(9) -0.0110(8) 0.0073(7) -0.0015(7)
C4 0.0183(9) 0.0396(12) 0.0256(10) -0.0104(9) 0.0133(8) -0.0066(8)
C5 0.0199(9) 0.0318(11) 0.0209(9) -0.0032(8) 0.0111(7) -0.0072(8)
C6 0.0266(17) 0.042(2) 0.036(2) -0.0162(18) 0.0044(15) -0.0083(17)
C7 0.0249(18) 0.044(2) 0.037(2) -0.0153(18) 0.0019(16) -0.0071(17)
C8 0.0226(18) 0.043(2) 0.040(2) -0.0115(18) 0.0029(16) -0.0092(16)
C9 0.0238(18) 0.043(2) 0.041(2) -0.0094(19) 0.0063(16) -0.0138(16)
C10 0.0290(18) 0.043(2) 0.039(2) -0.0123(18) 0.0046(16) -0.0138(16)
C6B 0.033(2) 0.029(3) 0.039(4) -0.017(3) 0.005(2) -0.010(2)
C7B 0.046(3) 0.049(4) 0.028(3) -0.022(3) 0.013(2) -0.023(3)
C9B 0.043(4) 0.048(3) 0.038(3) -0.017(3) -0.017(3) 0.003(3)
C8B 0.0107(19) 0.051(4) 0.046(3) -0.011(3) 0.000(2) -0.008(2)
C10B 0.024(3) 0.041(4) 0.063(4) 0.002(3) 0.002(3) -0.019(2)
O11 0.0308(7) 0.0257(8) 0.0313(8) 0.0042(6) 0.0161(6) 0.0144(6)
C12 0.0134(7) 0.0172(9) 0.0202(8) -0.0030(7) 0.0034(6) 0.0021(7)
N13 0.0160(7) 0.0156(7) 0.0181(7) 0.0013(6) 0.0059(6) 0.0025(6)
C14 0.0246(9) 0.0198(9) 0.0215(9) 0.0052(8) 0.0086(7) 0.0096(8)
C15 0.0407(12) 0.0241(11) 0.0326(11) 0.0077(9) 0.0188(10) 0.0155(9)
C16 0.0321(10) 0.0241(10) 0.0296(10) 0.0101(9) 0.0154(9) 0.0063(9)
C17 0.0271(10) 0.0370(12) 0.0205(9) 0.0012(9) 0.0060(8) 0.0097(9)
C21 0.0166(8) 0.0158(9) 0.0162(8) 0.0004(7) 0.0059(6) -0.0032(7)
C22 0.0178(8) 0.0199(9) 0.0201(9) -0.0014(7) 0.0070(7) -0.0016(7)
C23 0.0249(9) 0.0242(10) 0.0190(9) -0.0045(8) 0.0061(7) -0.0043(8)
C24 0.0242(9) 0.0259(11) 0.0191(9) 0.0014(8) -0.0002(7) -0.0013(8)
C25 0.0215(9) 0.0259(11) 0.0270(10) 0.0012(8) 0.0023(8) 0.0054(8)
C26 0.0232(9) 0.0217(10) 0.0220(9) -0.0022(8) 0.0066(7) 0.0030(8)
C27 0.0194(8) 0.0167(9) 0.0198(9) -0.0007(7) 0.0085(7) -0.0037(7)
C28 0.0286(10) 0.0197(10) 0.0202(9) -0.0013(7) 0.0110(8) -0.0027(8)
C29 0.0389(12) 0.0230(11) 0.0276(10) -0.0082(9) 0.0132(9) -0.0071(9)
C30 0.0387(12) 0.0180(10) 0.0373(12) -0.0014(9) 0.0132(10) -0.0095(9)
C31 0.0442(13) 0.0264(11) 0.0290(11) 0.0053(9) 0.0124(10) -0.0123(10)
C32 0.0364(11) 0.0238(10) 0.0200(9) -0.0004(8) 0.0107(8) -0.0106(9)
P2 0.0365(7) 0.0337(7) 0.0442(8) 0.0031(6) 0.0088(7) -0.0111(6)
F1 0.137(4) 0.071(3) 0.187(6) 0.055(3) 0.142(5) 0.043(3)
F2 0.075(3) 0.052(3) 0.171(6) 0.027(4) 0.042(4) 0.019(2)
F6 0.077(2) 0.055(2) 0.061(2) 0.0093(18) 0.040(2) 0.0107(19)
F4 0.250(8) 0.052(3) 0.065(3) 0.005(2) 0.085(4) -0.021(4)
F3 0.087(3) 0.075(3) 0.172(4) 0.012(3) -0.061(3) -0.013(3)
F5 0.078(3) 0.100(4) 0.070(3) -0.022(3) -0.007(2) -0.029(3)
Cl1 0.0324(6) 0.0543(8) 0.0488(7) -0.0110(6) 0.0189(5) 0.0000(5)
Cl2 0.0530(8) 0.0387(8) 0.0865(12) -0.0221(8) 0.0414(9) -0.0086(6)

loop_
_atom_type_symbol
_atom_type_description
_atom_type_scat_dispersion_real
_atom_type_scat_dispersion_imag
_atom_type_scat_source
C C 0.0033 0.0016 'International Tables Vol C Tables 4.2.6.8 and 6.1.1.4'
H H 0.0000 0.0000 'International Tables Vol C Tables 4.2.6.8 and 6.1.1.4'
N N 0.0061 0.0033 'International Tables Vol C Tables 4.2.6.8 and 6.1.1.4'
O O 0.0106 0.0060 'International Tables Vol C Tables 4.2.6.8 and 6.1.1.4'
F F 0.0171 0.0103 'International Tables Vol C Tables 4.2.6.8 and 6.1.1.4'
P P 0.1023 0.0942 'International Tables Vol C Tables 4.2.6.8 and 6.1.1.4'
Cl Cl 0.1484 0.1585 'International Tables Vol C Tables 4.2.6.8 and 6.1.1.4'
Fe Fe 0.3463 0.8444 'International Tables Vol C Tables 4.2.6.8 and 6.1.1.4'
Cu Cu 0.3201 1.2651 'International Tables Vol C Tables 4.2.6.8 and 6.1.1.4'

loop_
_geom_angle_atom_site_label_1
_geom_angle_atom_site_label_2
_geom_angle_atom_site_label_3
_geom_angle
_geom_angle_site_symmetry_1
_geom_angle_site_symmetry_3
N13 Cu N13 97.27(9) 2 .
N13 Cu P 99.56(4) 2 2
N13 Cu P 117.42(4) . 2
N13 Cu P 117.42(4) 2 .
N13 Cu P 99.56(4) . .
P Cu P 123.40(3) 2 .
C9 Fe C2 169.8(2) . .
C2 Fe C8B 141.9(3) . .
C9 Fe C3 130.2(2) . .
C2 Fe C3 41.53(7) . .
C8B Fe C3 109.5(2) . .
C9 Fe C1 147.6(3) . .
C2 Fe C1 41.66(7) . .
C8B Fe C1 173.0(3) . .
C3 Fe C1 69.82(7) . .
C2 Fe C6B 140.8(2) . .
C8B Fe C6B 64.6(3) . .
C3 Fe C6B 172.6(2) . .
C1 Fe C6B 116.58(19) . .
C9 Fe C7 65.0(3) . .
C2 Fe C7 111.4(2) . .
C3 Fe C7 116.1(3) . .
C1 Fe C7 135.3(2) . .
C2 Fe C7B 112.0(2) . .
C8B Fe C7B 68.0(3) . .
C3 Fe C7B 134.7(3) . .
C1 Fe C7B 117.7(2) . .
C6B Fe C7B 39.9(2) . .
C9 Fe C5 115.7(3) . .
C2 Fe C5 69.13(8) . .
C8B Fe C5 132.0(3) . .
C3 Fe C5 68.64(9) . .
C1 Fe C5 41.03(7) . .
C6B Fe C5 118.5(3) . .
C7 Fe C5 173.7(3) . .
C7B Fe C5 148.1(4) . .
C2 Fe C9B 111.8(2) . .
C8B Fe C9B 42.1(3) . .
C3 Fe C9B 105.8(2) . .
C1 Fe C9B 144.9(3) . .
C6B Fe C9B 66.8(2) . .
C7B Fe C9B 40.5(2) . .
C5 Fe C9B 171.1(4) . .
C9 Fe C4 108.5(2) . .
C2 Fe C4 68.77(8) . .
C8B Fe C4 105.9(2) . .
C3 Fe C4 40.37(9) . .
C1 Fe C4 68.90(7) . .
C6B Fe C4 143.9(3) . .
C7 Fe C4 145.8(3) . .
C7B Fe C4 171.5(4) . .
C5 Fe C4 40.49(8) . .
C9B Fe C4 130.9(3) . .
C9 Fe C8 40.69(13) . .
C2 Fe C8 130.2(3) . .
C3 Fe C8 104.9(2) . .
C1 Fe C8 171.6(3) . .
C7 Fe C8 40.37(12) . .
C5 Fe C8 144.2(3) . .
C4 Fe C8 111.7(2) . .
C1 P C27 103.83(8) . .
C1 P C21 103.13(8) . .
C27 P C21 101.55(8) . .
C1 P Cu 108.20(6) . .
C27 P Cu 123.21(6) . .
C21 P Cu 114.76(6) . .
C5 C1 C2 106.70(16) . .
C5 C1 P 127.24(15) . .
C2 C1 P 125.72(13) . .
C5 C1 Fe 69.68(10) . .
C2 C1 Fe 68.50(10) . .
P C1 Fe 131.77(10) . .
C3 C2 C1 107.94(16) . .
C3 C2 C12 122.66(17) . .
C1 C2 C12 129.15(16) . .
C3 C2 Fe 69.60(11) . .
C1 C2 Fe 69.84(10) . .
C12 C2 Fe 121.59(12) . .
C4 C3 C2 107.83(18) . .
C4 C3 Fe 70.51(12) . .
C2 C3 Fe 68.87(11) . .
C4 C3 H3 126.1 . .
C2 C3 H3 126.1 . .
Fe C3 H3 126.1 . .
C3 C4 C5 108.89(17) . .
C3 C4 Fe 69.12(11) . .
C5 C4 Fe 69.57(11) . .
C3 C4 H4 125.6 . .
C5 C4 H4 125.6 . .
Fe C4 H4 127.3 . .
C4 C5 C1 108.63(18) . .
C4 C5 Fe 69.94(12) . .
C1 C5 Fe 69.30(11) . .
C4 C5 H5 125.7 . .
C1 C5 H5 125.7 . .
Fe C5 H5 126.7 . .
C10 C6 C7 110.9(6) . .
C10 C6 Fe 69.9(4) . .
C7 C6 Fe 69.3(4) . .
C10 C6 H6 124.6 . .
C7 C6 H6 124.6 . .
Fe C6 H6 127.9 . .
C8 C7 C6 110.5(6) . .
C8 C7 Fe 70.3(4) . .
C6 C7 Fe 70.3(4) . .
C8 C7 H7 124.7 . .
C6 C7 H7 124.7 . .
Fe C7 H7 126.2 . .
C7 C8 C9 100.7(7) . .
C7 C8 Fe 69.3(4) . .
C9 C8 Fe 68.0(5) . .
C7 C8 H8 129.7 . .
C9 C8 H8 129.7 . .
Fe C8 H8 124.8 . .
C8 C9 C10 117.2(8) . .
C8 C9 Fe 71.3(5) . .
C10 C9 Fe 71.3(5) . .
C8 C9 H9 121.4 . .
C10 C9 H9 121.4 . .
Fe C9 H9 127.9 . .
C6 C10 C9 100.4(7) . .
C6 C10 Fe 69.9(4) . .
C9 C10 Fe 68.0(5) . .
C6 C10 H10 129.8 . .
C9 C10 H10 129.8 . .
Fe C10 H10 124.2 . .
C7B C6B C10B 114.5(6) . .
C7B C6B Fe 70.1(3) . .
C10B C6B Fe 70.4(4) . .
C7B C6B H6B 122.7 . .
C10B C6B H6B 122.7 . .
Fe C6B H6B 128.6 . .
C6B C7B C9B 106.3(6) . .
C6B C7B Fe 69.9(3) . .
C9B C7B Fe 69.9(3) . .
C6B C7B H7B 126.8 . .
C9B C7B H7B 126.8 . .
Fe C7B H7B 125.0 . .
C7B C9B C8B 104.4(7) . .
C7B C9B Fe 69.6(3) . .
C8B C9B Fe 68.3(4) . .
C7B C9B H9B 127.8 . .
C8B C9B H9B 127.8 . .
Fe C9B H9B 125.9 . .
C10B C8B C9B 114.6(7) . .
C10B C8B Fe 71.9(4) . .
C9B C8B Fe 69.7(3) . .
C10B C8B H8B 122.7 . .
C9B C8B H8B 122.7 . .
Fe C8B H8B 127.5 . .
C8B C10B C6B 99.8(7) . .
C8B C10B Fe 68.5(4) . .
C6B C10B Fe 68.2(4) . .
C8B C10B H10B 130.1 . .
C6B C10B H10B 130.1 . .
Fe C10B H10B 124.9 . .
C12 O11 C15 105.28(14) . .
N13 C12 O11 117.36(17) . .
N13 C12 C2 129.76(17) . .
O11 C12 C2 112.87(15) . .
C12 N13 C14 105.89(15) . .
C12 N13 Cu 124.88(13) . .
C14 N13 Cu 128.71(11) . .
N13 C14 C16 112.83(15) . .
N13 C14 C17 107.77(17) . .
C16 C14 C17 111.48(17) . .
N13 C14 C15 101.57(15) . .
C16 C14 C15 112.00(18) . .
C17 C14 C15 110.73(17) . .
O11 C15 C14 103.54(16) . .
O11 C15 H15A 111.1 . .
C14 C15 H15A 111.1 . .
O11 C15 H15B 111.1 . .
C14 C15 H15B 111.1 . .
H15A C15 H15B 109.0 . .
C14 C16 H16A 109.5 . .
C14 C16 H16B 109.5 . .
H16A C16 H16B 109.5 . .
C14 C16 H16C 109.5 . .
H16A C16 H16C 109.5 . .
H16B C16 H16C 109.5 . .
C14 C17 H17A 109.5 . .
C14 C17 H17B 109.5 . .
H17A C17 H17B 109.5 . .
C14 C17 H17C 109.5 . .
H17A C17 H17C 109.5 . .
H17B C17 H17C 109.5 . .
C22 C21 C26 118.89(17) . .
C22 C21 P 123.10(14) . .
C26 C21 P 117.80(14) . .
C23 C22 C21 120.05(18) . .
C23 C22 H22 120.0 . .
C21 C22 H22 120.0 . .
C24 C23 C22 120.51(18) . .
C24 C23 H23 119.7 . .
C22 C23 H23 119.7 . .
C23 C24 C25 119.85(18) . .
C23 C24 H24 120.1 . .
C25 C24 H24 120.1 . .
C24 C25 C26 119.90(19) . .
C24 C25 H25 120.1 . .
C26 C25 H25 120.1 . .
C25 C26 C21 120.77(18) . .
C25 C26 H26 119.6 . .
C21 C26 H26 119.6 . .
C28 C27 C32 118.68(18) . .
C28 C27 P 119.40(14) . .
C32 C27 P 121.91(15) . .
C29 C28 C27 120.79(19) . .
C29 C28 H28 119.6 . .
C27 C28 H28 119.6 . .
C30 C29 C28 119.9(2) . .
C30 C29 H29 120.0 . .
C28 C29 H29 120.0 . .
C29 C30 C31 120.0(2) . .
C29 C30 H30 120.0 . .
C31 C30 H30 120.0 . .
C30 C31 C32 120.1(2) . .
C30 C31 H31 119.9 . .
C32 C31 H31 119.9 . .
C31 C32 C27 120.49(19) . .
C31 C32 H32 119.8 . .
C27 C32 H32 119.8 . .
C33 P2 C34 154.4(9) . .
C33 P2 F5 109.0(6) . .
C34 P2 F5 95.0(7) . .
C33 P2 F4 140.6(6) . .
C34 P2 F4 26.8(8) . .
F5 P2 F4 89.8(3) . .
C33 P2 F6 120.0(6) . .
C34 P2 F6 65.5(8) . .
F5 P2 F6 93.1(3) . .
F4 P2 F6 92.0(3) . .
C33 P2 F3 66.7(6) . .
C34 P2 F3 88.9(8) . .
F5 P2 F3 175.3(4) . .
F4 P2 F3 92.5(4) . .
F6 P2 F3 90.8(3) . .
C33 P2 F1 40.0(6) . .
C34 P2 F1 153.0(8) . .
F5 P2 F1 89.7(3) . .
F4 P2 F1 179.4(4) . .
F6 P2 F1 87.7(2) . .
F3 P2 F1 88.0(4) . .
C33 P2 F2 59.2(6) . .
C34 P2 F2 114.7(8) . .
F5 P2 F2 88.0(3) . .
F4 P2 F2 88.3(3) . .
F6 P2 F2 178.8(3) . .
F3 P2 F2 88.0(3) . .
F1 P2 F2 92.1(3) . .
C33 P2 Cl1 144.9(5) . .
C34 P2 Cl1 60.7(7) . .
F5 P2 Cl1 38.7(2) . .
F4 P2 Cl1 67.7(3) . .
F6 P2 Cl1 63.80(17) . .
F3 P2 Cl1 145.9(3) . .
F1 P2 Cl1 111.7(2) . .
F2 P2 Cl1 117.3(2) . .
C33 P2 Cl2 52.1(6) . .
C34 P2 Cl2 132.5(8) . .
F5 P2 Cl2 72.6(2) . .
F4 P2 Cl2 106.0(2) . .
F6 P2 Cl2 156.68(18) . .
F3 P2 Cl2 102.9(3) . .
F1 P2 Cl2 74.3(2) . .
F2 P2 Cl2 23.8(3) . .
Cl1 P2 Cl2 108.99(9) . .
C33 F1 P2 24.8(4) . .
Cl2 F2 C33 98.0(6) . .
Cl2 F2 P2 111.1(5) . .
C33 F2 P2 27.5(3) . .
C34 F6 P2 29.1(4) . .
C34 F6 Cl1 63.0(4) . .
P2 F6 Cl1 71.20(17) . .
C34 F4 P2 21.4(6) . .
C34 F4 Cl1 62.3(7) . .
P2 F4 Cl1 68.5(2) . .
C33 F3 P2 28.2(3) . .
C33 F3 C34 54.2(4) . .
P2 F3 C34 26.2(3) . .
Cl1 F5 P2 93.4(3) . .
Cl1 F5 C34 71.0(4) . .
P2 F5 C34 25.1(3) . .
P2 C33 F1 115.2(8) . .
P2 C33 F2 93.3(8) . .
F1 C33 F2 132.5(7) . .
P2 C33 F3 85.1(7) . .
F1 C33 F3 116.4(7) . .
F2 C33 F3 102.4(6) . .
P2 C33 C34 13.0(4) . .
F1 C33 C34 124.1(7) . .
F2 C33 C34 91.7(7) . .
F3 C33 C34 72.8(6) . .
P2 C33 Cl2 108.4(7) . .
F1 C33 Cl2 101.7(5) . .
F2 C33 Cl2 31.0(3) . .
F3 C33 Cl2 129.3(5) . .
C34 C33 Cl2 112.6(6) . .
P2 C34 F4 131.9(13) . .
P2 C34 F6 85.4(9) . .
F4 C34 F6 141.9(10) . .
P2 C34 C33 12.6(4) . .
F4 C34 C33 128.6(10) . .
F6 C34 C33 89.5(7) . .
P2 C34 F3 64.9(7) . .
F4 C34 F3 111.9(9) . .
F6 C34 F3 89.3(6) . .
C33 C34 F3 52.9(5) . .
P2 C34 F5 59.9(6) . .
F4 C34 F5 102.7(8) . .
F6 C34 F5 88.7(5) . .
C33 C34 F5 71.8(5) . .
F3 C34 F5 124.7(7) . .
P2 C34 Cl1 98.2(8) . .
F4 C34 Cl1 90.7(8) . .
F6 C34 Cl1 73.4(4) . .
C33 C34 Cl1 110.8(6) . .
F3 C34 Cl1 157.1(7) . .
F5 C34 Cl1 42.2(3) . .
F5 Cl1 C34 66.7(3) . .
F5 Cl1 F6 84.2(2) . .
C34 Cl1 F6 43.6(3) . .
F5 Cl1 F4 77.2(3) . .
C34 Cl1 F4 26.9(3) . .
F6 Cl1 F4 67.02(18) . .
F5 Cl1 P2 47.89(18) . .
C34 Cl1 P2 21.1(3) . .
F6 Cl1 P2 45.00(12) . .
F4 Cl1 P2 43.87(16) . .
F2 Cl2 C33 51.0(4) . .
F2 Cl2 P2 45.0(3) . .
C33 Cl2 P2 19.4(2) . .

loop_
_geom_bond_atom_site_label_1
_geom_bond_atom_site_label_2
_geom_bond_distance
_geom_bond_site_symmetry_2
Cu N13 2.1042(15) 2
Cu N13 2.1043(15) .
Cu P 2.2571(5) 2
Cu P 2.2572(5) .
Fe C9 2.014(9) .
Fe C2 2.0264(18) .
Fe C8B 2.032(6) .
Fe C3 2.036(2) .
Fe C1 2.0445(17) .
Fe C6B 2.045(6) .
Fe C7 2.045(7) .
Fe C7B 2.047(6) .
Fe C5 2.050(2) .
Fe C9B 2.051(6) .
Fe C4 2.055(2) .
Fe C8 2.059(8) .
P C1 1.8074(18) .
P C27 1.827(2) .
P C21 1.8321(18) .
C1 C5 1.435(2) .
C1 C2 1.448(3) .
C2 C3 1.440(2) .
C2 C12 1.456(3) .
C3 C4 1.412(3) .
C3 H3 0.9500 .
C4 C5 1.420(3) .
C4 H4 0.9500 .
C5 H5 0.9500 .
C6 C10 1.416(4) .
C6 C7 1.417(4) .
C6 H6 0.9500 .
C7 C8 1.416(4) .
C7 H7 0.9500 .
C8 C9 1.417(4) .
C8 H8 0.9500 .
C9 C10 1.417(4) .
C9 H9 0.9500 .
C10 H10 0.9500 .
C6B C7B 1.398(8) .
C6B C10B 1.458(10) .
C6B H6B 0.9500 .
C7B C9B 1.420(9) .
C7B H7B 0.9500 .
C9B C8B 1.465(9) .
C9B H9B 0.9500 .
C8B C10B 1.391(8) .
C8B H8B 0.9500 .
C10B H10B 0.9500 .
O11 C12 1.360(2) .
O11 C15 1.455(3) .
C12 N13 1.286(2) .
N13 C14 1.511(2) .
C14 C16 1.515(3) .
C14 C17 1.524(3) .
C14 C15 1.530(3) .
C15 H15A 0.9900 .
C15 H15B 0.9900 .
C16 H16A 0.9800 .
C16 H16B 0.9800 .
C16 H16C 0.9800 .
C17 H17A 0.9800 .
C17 H17B 0.9800 .
C17 H17C 0.9800 .
C21 C22 1.395(3) .
C21 C26 1.397(3) .
C22 C23 1.393(3) .
C22 H22 0.9500 .
C23 C24 1.384(3) .
C23 H23 0.9500 .
C24 C25 1.387(3) .
C24 H24 0.9500 .
C25 C26 1.388(3) .
C25 H25 0.9500 .
C26 H26 0.9500 .
C27 C28 1.392(3) .
C27 C32 1.398(3) .
C28 C29 1.390(3) .
C28 H28 0.9500 .
C29 C30 1.384(3) .
C29 H29 0.9500 .
C30 C31 1.386(3) .
C30 H30 0.9500 .
C31 C32 1.388(3) .
C31 H31 0.9500 .
C32 H32 0.9500 .
P2 C33 0.738(7) .
P2 C34 0.759(9) .
P2 F5 1.547(4) .
P2 F4 1.551(5) .
P2 F6 1.555(4) .
P2 F3 1.556(5) .
P2 F1 1.591(4) .
P2 F2 1.596(5) .
P2 Cl1 2.082(2) .
P2 Cl2 2.104(2) .
F1 C33 1.130(8) .
F2 Cl2 0.912(7) .
F2 C33 1.373(8) .
F6 C34 1.420(10) .
F6 Cl1 1.973(4) .
F4 C34 0.938(10) .
F4 Cl1 2.071(7) .
F3 C33 1.435(8) .
F3 C34 1.718(11) .
F5 Cl1 1.304(6) .
F5 C34 1.781(10) .
C33 C34 1.459(11) .
C33 Cl2 1.751(7) .
C34 Cl1 1.834(9) .
